data_7005634
loop_
_publ_author_name
'Rajadurai, Chandrasekar'
'Qu, Zhirong'
'Fuhr, Olaf'
'Gopalan, Balaji'
'Kruk, Robert'
'Ghafari, Mohammed'
'Ruben, Mario'

_publ_section_title
;
 Lattice-solvent controlled spin transitions in iron(II) complexes.
;
_journal_issue 32
_journal_name_full 'Dalton transactions (Cambridge, England : 2003)'
_journal_page_first 3531
_journal_page_last 3537
_journal_paper_doi 10.1039/b703700g
_journal_year 2007
_chemical_formula_sum 'C40 H30 B2 F8 Fe N14'
_chemical_formula_weight 936.25
_chemical_name_systematic
;
?
;
_space_group_IT_number 33
_symmetry_cell_setting orthorhombic
_symmetry_space_group_name_Hall 'P 2c -2n'
_symmetry_space_group_name_H-M 'P n a 21'
_atom_sites_solution_hydrogens geom
_atom_sites_solution_primary direct
_atom_sites_solution_secondary difmap
_audit_creation_method SHELXL-97
_cell_angle_alpha 90.00
_cell_angle_beta 90.00
_cell_angle_gamma 90.00
_cell_formula_units_Z 4
_cell_length_a 19.503(4)
_cell_length_b 19.129(4)
_cell_length_c 11.409(2)
_cell_measurement_temperature 180(2)
_cell_volume 4256.4(15)
_computing_structure_refinement 'SHELXL-97 (Sheldrick, 1997)'
_computing_structure_solution 'SHELXS-97 (Sheldrick, 1990)'
_diffrn_ambient_temperature 180(2)
_diffrn_measured_fraction_theta_full 0.993
_diffrn_measured_fraction_theta_max 0.993
_diffrn_radiation_monochromator graphite
_diffrn_radiation_source 'fine-focus sealed tube'
_diffrn_radiation_type MoK\a
_diffrn_radiation_wavelength 0.71073
_diffrn_reflns_av_R_equivalents 0.0372
_diffrn_reflns_av_sigmaI/netI 0.0246
_diffrn_reflns_limit_h_max 22
_diffrn_reflns_limit_h_min -23
_diffrn_reflns_limit_k_max 23
_diffrn_reflns_limit_k_min -23
_diffrn_reflns_limit_l_max 13
_diffrn_reflns_limit_l_min -13
_diffrn_reflns_number 29710
_diffrn_reflns_theta_full 25.66
_diffrn_reflns_theta_max 25.66
_diffrn_reflns_theta_min 1.49
_exptl_absorpt_coefficient_mu 0.439
_exptl_absorpt_correction_T_max 0.9380
_exptl_absorpt_correction_T_min 0.8797
_exptl_absorpt_correction_type numerical
_exptl_crystal_colour red
_exptl_crystal_density_diffrn 1.461
_exptl_crystal_density_method 'not measured'
_exptl_crystal_description coffin
_exptl_crystal_F_000 1904
_exptl_crystal_size_max 0.45
_exptl_crystal_size_mid 0.27
_exptl_crystal_size_min 0.23
_refine_diff_density_max 0.471
_refine_diff_density_min -0.443
_refine_diff_density_rms 0.080
_refine_ls_abs_structure_details 'Flack H D (1983), Acta Cryst. A39, 876-881'
_refine_ls_abs_structure_Flack 0.011(16)
_refine_ls_extinction_coef 0.0219(16)
_refine_ls_extinction_expression Fc^*^=kFc[1+0.001xFc^2^\l^3^/sin(2\q)]^-1/4^
_refine_ls_extinction_method SHELXL
_refine_ls_goodness_of_fit_ref 1.042
_refine_ls_hydrogen_treatment constr
_refine_ls_matrix_type full
_refine_ls_number_parameters 550
_refine_ls_number_reflns 7938
_refine_ls_number_restraints 1
_refine_ls_restrained_S_all 1.042
_refine_ls_R_factor_all 0.0545
_refine_ls_R_factor_gt 0.0514
_refine_ls_shift/su_max 0.001
_refine_ls_shift/su_mean 0.000
_refine_ls_structure_factor_coef Fsqd
_refine_ls_weighting_details 'calc w=1/[\s^2^(Fo^2^)+(0.1132P)^2^+0.3112P] where P=(Fo^2^+2Fc^2^)/3'
_refine_ls_weighting_scheme calc
_refine_ls_wR_factor_gt 0.1429
_refine_ls_wR_factor_ref 0.1460
_reflns_number_gt 7295
_reflns_number_total 7938
_reflns_threshold_expression >2sigma(I)
_cod_data_source_file b703700g.txt
_cod_data_source_block II
_cod_original_cell_volume 4256.3(15)
_cod_original_sg_symbol_H-M Pna2(1)
_cod_database_code 7005634

loop_
_symmetry_equiv_pos_as_xyz
'x, y, z'
'-x, -y, z+1/2'
'-x+1/2, y+1/2, z+1/2'
'x+1/2, -y+1/2, z'

loop_
_atom_site_label
_atom_site_type_symbol
_atom_site_fract_x
_atom_site_fract_y
_atom_site_fract_z
_atom_site_U_iso_or_equiv
_atom_site_adp_type
_atom_site_occupancy
_atom_site_symmetry_multiplicity
_atom_site_calc_flag
_atom_site_refinement_flags
_atom_site_disorder_assembly
_atom_site_disorder_group
Fe1 Fe 0.84767(2) 0.27680(2) -0.01590(5) 0.04766(15) Uani 1 1 d . . .
N1 N 0.80404(14) 0.19856(16) 0.0666(2) 0.0520(6) Uani 1 1 d . . .
N2 N 0.74367(14) 0.17697(15) 0.0144(2) 0.0520(6) Uani 1 1 d . . .
N3 N 0.77072(14) 0.26220(14) -0.1137(2) 0.0488(6) Uani 1 1 d . . .
N4 N 0.81475(14) 0.35101(15) -0.2193(3) 0.0511(6) Uani 1 1 d . . .
N5 N 0.86318(14) 0.35047(15) -0.1314(3) 0.0531(6) Uani 1 1 d . . .
N6 N 0.3614(2) 0.2292(3) -0.5771(5) 0.1061(18) Uani 1 1 d . . .
N7 N 0.80814(14) 0.34439(17) 0.0937(3) 0.0579(7) Uani 1 1 d . . .
N8 N 0.85343(15) 0.36725(17) 0.1764(3) 0.0583(7) Uani 1 1 d . . .
N9 N 0.92388(13) 0.29257(13) 0.0819(2) 0.0473(6) Uani 1 1 d . . .
N10 N 0.97707(14) 0.21435(13) -0.0327(3) 0.0473(6) Uani 1 1 d . . .
N11 N 0.91469(14) 0.21471(15) -0.0904(3) 0.0507(6) Uani 1 1 d . . .
N12 N 1.2964(2) 0.3600(3) 0.6207(4) 0.0925(13) Uani 1 1 d . . .
C1 C 0.81170(19) 0.15587(19) 0.1592(3) 0.0563(8) Uani 1 1 d . . .
H1A H 0.8489 0.1579 0.2128 0.068 Uiso 1 1 calc R . .
C2 C 0.75739(19) 0.1078(2) 0.1660(3) 0.0592(8) Uani 1 1 d . . .
H2A H 0.7513 0.0724 0.2234 0.071 Uiso 1 1 calc R . .
C3 C 0.71492(18) 0.12241(19) 0.0731(3) 0.0560(7) Uani 1 1 d . . .
H3A H 0.6735 0.0990 0.0536 0.067 Uiso 1 1 calc R . .
C4 C 0.72405(17) 0.21343(17) -0.0877(3) 0.0492(7) Uani 1 1 d . . .
C5 C 0.66527(17) 0.20302(19) -0.1520(3) 0.0522(7) Uani 1 1 d . . .
H5A H 0.6324 0.1687 -0.1303 0.063 Uiso 1 1 calc R . .
C6 C 0.65598(16) 0.24587(18) -0.2525(3) 0.0504(7) Uani 1 1 d . . .
C7 C 0.70599(17) 0.29496(18) -0.2808(3) 0.0508(7) Uani 1 1 d . . .
H7A H 0.7016 0.3231 -0.3491 0.061 Uiso 1 1 calc R . .
C8 C 0.76210(17) 0.30205(17) -0.2077(3) 0.0503(7) Uani 1 1 d . . .
C9 C 0.8262(2) 0.4045(2) -0.2957(4) 0.0604(8) Uani 1 1 d . . .
H9A H 0.8000 0.4153 -0.3635 0.072 Uiso 1 1 calc R . .
C10 C 0.8826(2) 0.4397(2) -0.2558(4) 0.0659(9) Uani 1 1 d . . .
H10A H 0.9032 0.4797 -0.2901 0.079 Uiso 1 1 calc R . .
C11 C 0.9039(2) 0.4048(2) -0.1539(4) 0.0632(9) Uani 1 1 d . . .
H11A H 0.9421 0.4180 -0.1074 0.076 Uiso 1 1 calc R . .
C12 C 0.59333(16) 0.23978(18) -0.3252(3) 0.0518(7) Uani 1 1 d . . .
C13 C 0.5729(2) 0.2950(2) -0.3963(4) 0.0673(10) Uani 1 1 d . . .
H13A H 0.6010 0.3355 -0.4010 0.081 Uiso 1 1 calc R . .
C14 C 0.5127(2) 0.2925(3) -0.4606(4) 0.0719(10) Uani 1 1 d . . .
H14A H 0.4990 0.3314 -0.5067 0.086 Uiso 1 1 calc R . .
C15 C 0.47329(18) 0.2336(2) -0.4573(3) 0.0621(9) Uani 1 1 d . . .
C16 C 0.4940(2) 0.1763(3) -0.3913(4) 0.0737(11) Uani 1 1 d . . .
H16A H 0.4676 0.1345 -0.3920 0.088 Uiso 1 1 calc R . .
C17 C 0.5534(2) 0.1801(2) -0.3243(4) 0.0656(9) Uani 1 1 d . . .
H17A H 0.5667 0.1413 -0.2775 0.079 Uiso 1 1 calc R . .
C18 C 0.4102(2) 0.2308(3) -0.5229(5) 0.0808(12) Uani 1 1 d . . .
C19 C 0.7503(2) 0.3782(2) 0.1170(4) 0.0719(11) Uani 1 1 d . . .
H19A H 0.7092 0.3736 0.0728 0.086 Uiso 1 1 calc R . .
C20 C 0.7575(3) 0.4215(3) 0.2147(5) 0.0945(16) Uani 1 1 d . . .
H20A H 0.7235 0.4511 0.2479 0.113 Uiso 1 1 calc R . .
C21 C 0.8239(2) 0.4128(3) 0.2533(4) 0.0789(13) Uani 1 1 d . . .
H21A H 0.8447 0.4341 0.3196 0.095 Uiso 1 1 calc R . .
C22 C 0.91973(17) 0.33825(17) 0.1729(3) 0.0518(7) Uani 1 1 d . . .
C23 C 0.97348(17) 0.35129(17) 0.2457(3) 0.0524(7) Uani 1 1 d . . .
H23A H 0.9696 0.3847 0.3069 0.063 Uiso 1 1 calc R . .
C24 C 1.03492(16) 0.31436(15) 0.2283(3) 0.0457(6) Uani 1 1 d . . .
C25 C 1.03949(16) 0.26759(15) 0.1336(3) 0.0467(6) Uani 1 1 d . . .
H25A H 1.0807 0.2428 0.1183 0.056 Uiso 1 1 calc R . .
C26 C 0.98263(16) 0.25873(16) 0.0639(3) 0.0453(6) Uani 1 1 d . . .
C27 C 1.02119(18) 0.16706(18) -0.0827(3) 0.0544(7) Uani 1 1 d . . .
H27A H 1.0670 0.1573 -0.0593 0.065 Uiso 1 1 calc R . .
C28 C 0.9861(2) 0.1371(2) -0.1721(3) 0.0612(8) Uani 1 1 d . . .
H28A H 1.0027 0.1018 -0.2233 0.073 Uiso 1 1 calc R . .
C29 C 0.92146(19) 0.16739(19) -0.1755(3) 0.0566(8) Uani 1 1 d . . .
H29A H 0.8868 0.1560 -0.2308 0.068 Uiso 1 1 calc R . .
C30 C 1.09382(16) 0.32415(17) 0.3084(3) 0.0508(7) Uani 1 1 d . . .
C31 C 1.14056(19) 0.27022(18) 0.3282(4) 0.0573(8) Uani 1 1 d . . .
H31A H 1.1353 0.2268 0.2888 0.069 Uiso 1 1 calc R . .
C32 C 1.19499(19) 0.2798(2) 0.4057(4) 0.0619(9) Uani 1 1 d . . .
H32A H 1.2273 0.2434 0.4179 0.074 Uiso 1 1 calc R . .
C33 C 1.20178(18) 0.3429(2) 0.4651(3) 0.0624(9) Uani 1 1 d . . .
C34 C 1.15630(19) 0.3977(2) 0.4455(4) 0.0635(9) Uani 1 1 d . . .
H34A H 1.1619 0.4411 0.4848 0.076 Uiso 1 1 calc R . .
C35 C 1.10223(18) 0.38752(19) 0.3669(3) 0.0582(8) Uani 1 1 d . . .
H35A H 1.0707 0.4245 0.3532 0.070 Uiso 1 1 calc R . .
C36 C 1.2559(2) 0.3517(2) 0.5515(4) 0.0738(11) Uani 1 1 d . . .
B1 B 1.0370(3) 0.0849(2) 0.2148(4) 0.0649(10) Uiso 1 1 d . . .
F1 F 1.0316(2) 0.01421(13) 0.2093(3) 0.1079(11) Uani 1 1 d . . .
F2 F 1.0528(2) 0.1046(2) 0.3247(3) 0.1148(11) Uani 1 1 d . . .
F3 F 1.08860(13) 0.10781(13) 0.1395(2) 0.0775(6) Uani 1 1 d . . .
F4 F 0.97636(16) 0.11554(17) 0.1828(4) 0.1139(12) Uani 1 1 d . . .
B2 B 1.0578(2) 0.4769(2) -0.0445(4) 0.0643(10) Uiso 1 1 d . . .
F5 F 1.05907(13) 0.40613(13) -0.0264(3) 0.0863(8) Uani 1 1 d . . .
F6 F 1.11958(14) 0.50640(15) -0.0147(3) 0.0903(7) Uani 1 1 d . . .
F7 F 1.0049(2) 0.5037(2) 0.0224(4) 0.1380(16) Uani 1 1 d . . .
F8 F 1.04130(19) 0.48828(19) -0.1603(3) 0.1124(12) Uani 1 1 d . . .
N13 N 0.7978(2) -0.0811(2) 0.0071(4) 0.0942(12) Uiso 1 1 d . . .
C37 C 0.8366(3) -0.0367(3) -0.0023(5) 0.0846(12) Uiso 1 1 d . . .
C38 C 0.8848(5) 0.0190(5) -0.0197(11) 0.155(3) Uiso 1 1 d . . .
H38A H 0.9160 0.0068 -0.0837 0.232 Uiso 1 1 calc R . .
H38B H 0.9111 0.0263 0.0524 0.232 Uiso 1 1 calc R . .
H38C H 0.8601 0.0620 -0.0396 0.232 Uiso 1 1 calc R . .
N14 N 0.6769(4) 0.4463(4) -0.1489(8) 0.139(2) Uiso 1 1 d . . .
C39 C 0.6409(3) 0.4864(3) -0.1072(5) 0.0836(12) Uiso 1 1 d . . .
C40 C 0.5946(3) 0.5338(3) -0.0567(5) 0.0920(14) Uiso 1 1 d . . .
H40A H 0.5553 0.5402 -0.1091 0.138 Uiso 1 1 calc R . .
H40B H 0.6175 0.5789 -0.0445 0.138 Uiso 1 1 calc R . .
H40C H 0.5788 0.5155 0.0188 0.138 Uiso 1 1 calc R . .

loop_
_atom_site_aniso_label
_atom_site_aniso_U_11
_atom_site_aniso_U_22
_atom_site_aniso_U_33
_atom_site_aniso_U_23
_atom_site_aniso_U_13
_atom_site_aniso_U_12
Fe1 0.0392(2) 0.0557(2) 0.0481(2) -0.0008(2) -0.0066(2) -0.00167(15)
N1 0.0444(14) 0.0650(15) 0.0466(14) -0.0009(12) -0.0112(11) -0.0005(12)
N2 0.0428(13) 0.0644(14) 0.0488(15) 0.0044(11) -0.0098(11) -0.0056(11)
N3 0.0425(13) 0.0553(13) 0.0487(15) 0.0016(11) -0.0016(11) 0.0011(11)
N4 0.0433(14) 0.0551(14) 0.0548(15) 0.0025(11) -0.0078(12) -0.0030(11)
N5 0.0397(13) 0.0619(15) 0.0577(16) -0.0032(12) -0.0108(12) -0.0035(11)
N6 0.056(2) 0.156(5) 0.106(4) -0.039(3) -0.032(3) 0.017(2)
N7 0.0397(14) 0.0716(17) 0.0625(17) -0.0016(14) -0.0119(12) 0.0036(12)
N8 0.0438(15) 0.0673(16) 0.0638(18) -0.0116(14) -0.0087(13) 0.0074(12)
N9 0.0421(13) 0.0511(12) 0.0486(14) -0.0044(11) -0.0014(11) 0.0003(10)
N10 0.0432(13) 0.0519(12) 0.0467(16) -0.0019(11) -0.0075(11) -0.0001(9)
N11 0.0448(14) 0.0610(15) 0.0464(14) -0.0006(11) -0.0077(12) -0.0067(11)
N12 0.081(3) 0.117(3) 0.079(3) 0.017(2) -0.039(2) -0.024(2)
C1 0.0535(18) 0.0662(19) 0.0493(17) 0.0041(14) -0.0046(14) -0.0013(15)
C2 0.0556(19) 0.073(2) 0.0487(17) 0.0071(15) -0.0002(15) -0.0021(16)
C3 0.0478(17) 0.0667(18) 0.0533(17) 0.0092(15) -0.0013(14) -0.0067(14)
C4 0.0446(17) 0.0558(15) 0.0472(17) 0.0009(13) -0.0068(13) 0.0004(12)
C5 0.0445(16) 0.0601(17) 0.0520(18) 0.0011(14) -0.0065(14) -0.0027(13)
C6 0.0462(18) 0.0573(16) 0.0477(16) -0.0005(14) -0.0061(13) 0.0014(13)
C7 0.0398(16) 0.0610(16) 0.0515(17) 0.0044(14) -0.0081(13) 0.0002(13)
C8 0.0432(16) 0.0518(15) 0.0560(18) 0.0022(13) -0.0023(14) -0.0006(12)
C9 0.059(2) 0.0581(18) 0.064(2) 0.0066(16) -0.0044(17) -0.0007(15)
C10 0.064(2) 0.066(2) 0.068(2) 0.0063(18) -0.0029(17) -0.0118(17)
C11 0.0547(19) 0.069(2) 0.065(2) 0.0035(16) -0.0029(16) -0.0144(17)
C12 0.0427(17) 0.0639(17) 0.0487(17) 0.0011(13) -0.0027(13) 0.0007(14)
C13 0.0497(19) 0.082(2) 0.070(2) 0.0127(19) -0.0143(17) -0.0006(17)
C14 0.053(2) 0.090(3) 0.072(2) 0.007(2) -0.0173(19) 0.0062(19)
C15 0.0404(17) 0.094(3) 0.0521(18) -0.0103(17) -0.0084(15) 0.0111(16)
C16 0.057(2) 0.093(3) 0.071(2) 0.004(2) -0.0164(19) -0.015(2)
C17 0.054(2) 0.075(2) 0.067(2) 0.0064(17) -0.0160(18) -0.0104(17)
C18 0.052(2) 0.116(3) 0.074(3) -0.020(3) -0.013(2) 0.012(2)
C19 0.0444(19) 0.099(3) 0.072(2) -0.020(2) -0.0078(17) 0.0195(18)
C20 0.061(3) 0.130(4) 0.092(3) -0.043(3) -0.017(2) 0.036(3)
C21 0.058(2) 0.099(3) 0.080(3) -0.039(3) -0.012(2) 0.019(2)
C22 0.0399(15) 0.0594(16) 0.0560(17) -0.0070(14) -0.0050(13) 0.0050(13)
C23 0.0481(17) 0.0565(16) 0.0526(17) -0.0074(14) -0.0078(14) 0.0009(13)
C24 0.0378(14) 0.0518(15) 0.0476(16) 0.0000(12) -0.0051(12) -0.0030(11)
C25 0.0402(15) 0.0495(14) 0.0504(17) -0.0001(12) -0.0030(13) 0.0026(11)
C26 0.0409(15) 0.0499(14) 0.0450(15) 0.0026(12) -0.0008(12) 0.0005(12)
C27 0.0476(17) 0.0590(17) 0.0567(18) -0.0026(14) -0.0011(14) 0.0037(13)
C28 0.061(2) 0.0683(19) 0.0543(19) -0.0082(16) 0.0008(15) 0.0049(16)
C29 0.0570(19) 0.0638(18) 0.0491(18) -0.0081(15) -0.0058(14) -0.0049(15)
C30 0.0397(15) 0.0617(17) 0.0510(16) 0.0031(14) -0.0069(13) -0.0039(13)
C31 0.0487(18) 0.0607(19) 0.063(2) 0.0037(15) -0.0100(16) -0.0024(14)
C32 0.0486(19) 0.071(2) 0.067(2) 0.0125(16) -0.0166(17) -0.0043(15)
C33 0.0468(17) 0.086(2) 0.054(2) 0.0070(17) -0.0095(15) -0.0139(15)
C34 0.055(2) 0.079(2) 0.0571(19) -0.0072(17) -0.0101(15) -0.0135(16)
C35 0.0497(18) 0.0657(18) 0.0593(19) -0.0062(15) -0.0100(15) -0.0043(15)
C36 0.065(2) 0.092(3) 0.065(2) 0.011(2) -0.016(2) -0.020(2)
F1 0.145(3) 0.0623(13) 0.117(3) 0.0089(15) 0.018(2) -0.0103(15)
F2 0.143(3) 0.125(3) 0.0765(18) -0.0136(17) -0.0018(19) -0.022(2)
F3 0.0639(14) 0.0828(14) 0.0857(16) 0.0163(12) 0.0038(12) -0.0010(11)
F4 0.0652(16) 0.114(2) 0.163(3) 0.054(2) 0.0016(19) 0.0022(15)
F5 0.0687(14) 0.0728(12) 0.118(2) 0.0267(15) -0.0058(15) 0.0008(10)
F6 0.0811(16) 0.1011(16) 0.0888(17) 0.0016(16) -0.0177(16) -0.0253(13)
F7 0.096(2) 0.141(3) 0.177(4) -0.076(3) -0.010(2) 0.035(2)
F8 0.119(3) 0.116(2) 0.103(2) 0.0392(18) -0.041(2) -0.0436(19)

loop_
_atom_type_symbol
_atom_type_description
_atom_type_scat_dispersion_real
_atom_type_scat_dispersion_imag
_atom_type_scat_source
C C 0.0033 0.0016 'International Tables Vol C Tables 4.2.6.8 and 6.1.1.4'
H H 0.0000 0.0000 'International Tables Vol C Tables 4.2.6.8 and 6.1.1.4'
B B 0.0013 0.0007 'International Tables Vol C Tables 4.2.6.8 and 6.1.1.4'
N N 0.0061 0.0033 'International Tables Vol C Tables 4.2.6.8 and 6.1.1.4'
F F 0.0171 0.0103 'International Tables Vol C Tables 4.2.6.8 and 6.1.1.4'
Fe Fe 0.3463 0.8444 'International Tables Vol C Tables 4.2.6.8 and 6.1.1.4'

loop_
_exptl_crystal_face_index_h
_exptl_crystal_face_index_k
_exptl_crystal_face_index_l
_exptl_crystal_face_perp_dist
0 1 -1 0.0950
-1 1 0 0.1820
1 -1 0 0.1960
0 -1 -1 0.1250
0 -1 1 0.1180
0 1 1 0.1160
1 1 0 0.1970
-1 -1 0 0.2180

loop_
_geom_angle_atom_site_label_1
_geom_angle_atom_site_label_2
_geom_angle_atom_site_label_3
_geom_angle
_geom_angle_site_symmetry_1
_geom_angle_site_symmetry_3
_geom_angle_publ_flag
N9 Fe1 N3 179.23(12) . . ?
N9 Fe1 N5 99.33(11) . . ?
N3 Fe1 N5 80.29(12) . . ?
N9 Fe1 N7 80.01(11) . . ?
N3 Fe1 N7 99.32(12) . . ?
N5 Fe1 N7 90.86(13) . . ?
N9 Fe1 N11 80.08(11) . . ?
N3 Fe1 N11 100.60(12) . . ?
N5 Fe1 N11 92.40(12) . . ?
N7 Fe1 N11 160.08(11) . . ?
N9 Fe1 N1 100.37(12) . . ?
N3 Fe1 N1 80.00(11) . . ?
N5 Fe1 N1 160.27(11) . . ?
N7 Fe1 N1 91.53(13) . . ?
N11 Fe1 N1 92.00(12) . . ?
C1 N1 N2 104.6(3) . . ?
C1 N1 Fe1 142.4(2) . . ?
N2 N1 Fe1 113.0(2) . . ?
C3 N2 N1 111.6(3) . . ?
C3 N2 C4 132.4(3) . . ?
N1 N2 C4 116.0(3) . . ?
C8 N3 C4 119.6(3) . . ?
C8 N3 Fe1 119.5(2) . . ?
C4 N3 Fe1 120.8(2) . . ?
C9 N4 N5 111.0(3) . . ?
C9 N4 C8 133.2(3) . . ?
N5 N4 C8 115.5(3) . . ?
C11 N5 N4 105.2(3) . . ?
C11 N5 Fe1 141.7(3) . . ?
N4 N5 Fe1 113.0(2) . . ?
C19 N7 N8 104.8(3) . . ?
C19 N7 Fe1 141.7(3) . . ?
N8 N7 Fe1 113.5(2) . . ?
N7 N8 C21 112.1(3) . . ?
N7 N8 C22 116.7(3) . . ?
C21 N8 C22 131.1(3) . . ?
C26 N9 C22 118.8(3) . . ?
C26 N9 Fe1 120.6(2) . . ?
C22 N9 Fe1 120.6(2) . . ?
C27 N10 N11 111.0(3) . . ?
C27 N10 C26 132.9(3) . . ?
N11 N10 C26 116.2(2) . . ?
C29 N11 N10 104.8(3) . . ?
C29 N11 Fe1 142.4(2) . . ?
N10 N11 Fe1 112.6(2) . . ?
N1 C1 C2 111.0(3) . . ?
C3 C2 C1 106.2(3) . . ?
N2 C3 C2 106.7(3) . . ?
N3 C4 C5 123.3(3) . . ?
N3 C4 N2 110.1(3) . . ?
C5 C4 N2 126.5(3) . . ?
C4 C5 C6 117.0(3) . . ?
C7 C6 C5 119.2(3) . . ?
C7 C6 C12 120.0(3) . . ?
C5 C6 C12 120.8(3) . . ?
C8 C7 C6 118.7(3) . . ?
N3 C8 C7 122.1(3) . . ?
N3 C8 N4 111.6(3) . . ?
C7 C8 N4 126.2(3) . . ?
N4 C9 C10 106.8(3) . . ?
C9 C10 C11 106.2(3) . . ?
N5 C11 C10 110.8(3) . . ?
C17 C12 C13 118.1(3) . . ?
C17 C12 C6 121.7(3) . . ?
C13 C12 C6 120.2(3) . . ?
C14 C13 C12 121.7(4) . . ?
C15 C14 C13 119.5(4) . . ?
C14 C15 C16 120.2(3) . . ?
C14 C15 C18 119.8(4) . . ?
C16 C15 C18 120.0(4) . . ?
C17 C16 C15 119.9(4) . . ?
C12 C17 C16 120.6(4) . . ?
N6 C18 C15 178.2(7) . . ?
N7 C19 C20 111.2(4) . . ?
C21 C20 C19 106.2(4) . . ?
N8 C21 C20 105.6(4) . . ?
N9 C22 C23 122.6(3) . . ?
N9 C22 N8 109.2(3) . . ?
C23 C22 N8 128.2(3) . . ?
C22 C23 C24 118.6(3) . . ?
C25 C24 C23 118.9(3) . . ?
C25 C24 C30 120.4(3) . . ?
C23 C24 C30 120.7(3) . . ?
C26 C25 C24 118.1(3) . . ?
N9 C26 C25 123.0(3) . . ?
N9 C26 N10 110.5(3) . . ?
C25 C26 N10 126.5(3) . . ?
C28 C27 N10 105.9(3) . . ?
C27 C28 C29 107.6(3) . . ?
N11 C29 C28 110.7(3) . . ?
C35 C30 C31 119.3(3) . . ?
C35 C30 C24 119.8(3) . . ?
C31 C30 C24 120.9(3) . . ?
C32 C31 C30 120.2(3) . . ?
C33 C32 C31 119.7(3) . . ?
C34 C33 C32 121.0(3) . . ?
C34 C33 C36 119.0(4) . . ?
C32 C33 C36 120.0(4) . . ?
C33 C34 C35 118.7(4) . . ?
C30 C35 C34 121.1(3) . . ?
N12 C36 C33 177.6(6) . . ?
F2 B1 F1 109.9(4) . . ?
F2 B1 F4 109.1(5) . . ?
F1 B1 F4 110.3(4) . . ?
F2 B1 F3 108.7(4) . . ?
F1 B1 F3 109.9(4) . . ?
F4 B1 F3 108.9(4) . . ?
F5 B2 F6 110.7(4) . . ?
F5 B2 F8 107.8(4) . . ?
F6 B2 F8 112.2(4) . . ?
F5 B2 F7 107.3(4) . . ?
F6 B2 F7 111.4(4) . . ?
F8 B2 F7 107.2(4) . . ?
N13 C37 C38 177.4(8) . . ?
N14 C39 C40 177.8(7) . . ?

loop_
_geom_bond_atom_site_label_1
_geom_bond_atom_site_label_2
_geom_bond_distance
_geom_bond_site_symmetry_2
_geom_bond_publ_flag
Fe1 N9 1.883(3) . ?
Fe1 N3 1.891(3) . ?
Fe1 N5 1.953(3) . ?
Fe1 N7 1.957(3) . ?
Fe1 N11 1.960(3) . ?
Fe1 N1 1.962(3) . ?
N1 C1 1.343(5) . ?
N1 N2 1.383(4) . ?
N2 C3 1.361(5) . ?
N2 C4 1.410(4) . ?
N3 C8 1.327(4) . ?
N3 C4 1.337(4) . ?
N4 C9 1.363(5) . ?
N4 N5 1.378(4) . ?
N4 C8 1.396(4) . ?
N5 C11 1.332(5) . ?
N6 C18 1.137(6) . ?
N7 C19 1.328(5) . ?
N7 N8 1.364(4) . ?
N8 C21 1.365(5) . ?
N8 C22 1.408(4) . ?
N9 C26 1.332(4) . ?
N9 C22 1.359(4) . ?
N10 C27 1.372(4) . ?
N10 N11 1.383(4) . ?
N10 C26 1.396(4) . ?
N11 C29 1.334(5) . ?
N12 C36 1.129(6) . ?
C1 C2 1.405(5) . ?
C2 C3 1.374(5) . ?
C4 C5 1.376(5) . ?
C5 C6 1.420(5) . ?
C6 C7 1.392(5) . ?
C6 C12 1.482(4) . ?
C7 C8 1.382(5) . ?
C9 C10 1.367(6) . ?
C10 C11 1.403(6) . ?
C12 C17 1.382(5) . ?
C12 C13 1.390(5) . ?
C13 C14 1.386(5) . ?
C14 C15 1.364(6) . ?
C15 C16 1.391(6) . ?
C15 C18 1.440(5) . ?
C16 C17 1.390(5) . ?
C19 C20 1.396(6) . ?
C20 C21 1.377(6) . ?
C22 C23 1.360(5) . ?
C23 C24 1.405(4) . ?
C24 C25 1.405(4) . ?
C24 C30 1.480(4) . ?
C25 C26 1.375(4) . ?
C27 C28 1.356(5) . ?
C28 C29 1.388(5) . ?
C30 C35 1.394(5) . ?
C30 C31 1.395(5) . ?
C31 C32 1.393(5) . ?
C32 C33 1.391(6) . ?
C33 C34 1.390(6) . ?
C33 C36 1.454(5) . ?
C34 C35 1.398(5) . ?
B1 F2 1.345(6) . ?
B1 F1 1.358(5) . ?
B1 F4 1.370(6) . ?
B1 F3 1.394(5) . ?
B2 F5 1.369(5) . ?
B2 F6 1.373(5) . ?
B2 F8 1.377(6) . ?
B2 F7 1.383(6) . ?
N13 C37 1.142(6) . ?
C37 C38 1.435(10) . ?
N14 C39 1.143(9) . ?
C39 C40 1.404(8) . ?
